data_4133040
loop_
_publ_author_name
'Ahuja, Sapna'
'Raghunathan, Ramya'
'Kumarasamy, Elango'
'Jockusch, Steffen'
'Sivaguru, Jayaraman'

_publ_section_title
;
 Realizing the Photoene Reaction with Alkenes under Visible Light
 Irradiation and Bypassing the Favored [2 + 2]-Photocycloaddition.
;
_journal_issue 41
_journal_name_full 'Journal of the American Chemical Society'
_journal_page_first 13185
_journal_page_last 13189
_journal_paper_doi 10.1021/jacs.8b08100
_journal_volume 140
_journal_year 2018
_chemical_absolute_configuration ad
_chemical_formula_moiety 'C21 H29 N O2'
_chemical_formula_sum 'C21 H29 N O2'
_chemical_formula_weight 327.45
_space_group_crystal_system monoclinic
_space_group_IT_number 5
_space_group_name_Hall 'C 2y'
_space_group_name_H-M_alt 'C 1 2 1'
_atom_sites_solution_hydrogens geom
_atom_sites_solution_primary direct
_atom_sites_solution_secondary difmap
_audit_creation_date 2012-08-07
_audit_creation_method
;
  Olex2 1.2
  (compiled 2012.05.09 svn.r2324, GUI svn.r4230)
;
_cell_angle_alpha 90.00
_cell_angle_beta 110.4700(10)
_cell_angle_gamma 90.00
_cell_formula_units_Z 4
_cell_length_a 23.3289(6)
_cell_length_b 7.9711(2)
_cell_length_c 10.6124(3)
_cell_measurement_reflns_used 9716
_cell_measurement_temperature 100
_cell_measurement_theta_max 68.18
_cell_measurement_theta_min 4.05
_cell_volume 1848.84(9)
_computing_data_reduction 'SAINT v7.68A (Bruker, 2009)'
_computing_molecular_graphics
;
O. V. Dolomanov, L. J. Bourhis, R. J. Gildea, J. A. K. Howard and H. Puschmann,
OLEX2: a complete structure solution, refinement and analysis program.
J. Appl. Cryst. (2009). 42, 339-341.
;
_computing_publication_material
;
O. V. Dolomanov, L. J. Bourhis, R. J. Gildea, J. A. K. Howard and H. Puschmann,
OLEX2: a complete structure solution, refinement and analysis program.
J. Appl. Cryst. (2009). 42, 339-341.
;
_computing_structure_refinement
;
XL, G.M. Sheldrick, Acta Cryst.
(2008). A64, 112-122
;
_computing_structure_solution
;
XS, G.M. Sheldrick, Acta Cryst.
(2008). A64, 112-122
;
_diffrn_ambient_temperature 100.01
_diffrn_measured_fraction_theta_full 0.987
_diffrn_measured_fraction_theta_max 0.987
_diffrn_measurement_device_type 'Bruker APEX-II CCD'
_diffrn_measurement_method '\f and \w scans'
_diffrn_radiation_monochromator graphite
_diffrn_radiation_type CuK\a
_diffrn_radiation_wavelength 1.54178
_diffrn_reflns_av_R_equivalents 0.0208
_diffrn_reflns_av_unetI/netI 0.0175
_diffrn_reflns_limit_h_max 27
_diffrn_reflns_limit_h_min -27
_diffrn_reflns_limit_k_max 9
_diffrn_reflns_limit_k_min -9
_diffrn_reflns_limit_l_max 12
_diffrn_reflns_limit_l_min -12
_diffrn_reflns_number 11477
_diffrn_reflns_theta_full 68.17
_diffrn_reflns_theta_max 68.17
_diffrn_reflns_theta_min 4.05
_diffrn_source 'fine-focus sealed tube'
_diffrn_standards_number 0
_exptl_absorpt_coefficient_mu 0.582
_exptl_absorpt_correction_T_max 0.7530
_exptl_absorpt_correction_T_min 0.6703
_exptl_absorpt_correction_type multi-scan
_exptl_absorpt_process_details
;
SADABS-2008/1 (Bruker,2008) was used for absorption correction.
wR2(int) was 0.0538 before and 0.0319 after correction.
The Ratio of minimum to maximum transmission is 0.8902.
The \l/2 correction factor is 0.0015.
;
_exptl_crystal_colour colourless
_exptl_crystal_colour_primary colourless
_exptl_crystal_density_diffrn 1.176
_exptl_crystal_density_method 'not measured'
_exptl_crystal_description plate
_exptl_crystal_F_000 712
_exptl_crystal_size_max 0.31
_exptl_crystal_size_mid 0.27
_exptl_crystal_size_min 0.04
_refine_diff_density_max 0.167
_refine_diff_density_min -0.158
_refine_diff_density_rms 0.030
_refine_ls_abs_structure_details 'Flack H D (1983), Acta Cryst. A39, 876-881'
_refine_ls_abs_structure_Flack 0.06(15)
_refine_ls_extinction_method none
_refine_ls_goodness_of_fit_ref 1.060
_refine_ls_hydrogen_treatment mixed
_refine_ls_matrix_type full
_refine_ls_number_parameters 232
_refine_ls_number_reflns 3276
_refine_ls_number_restraints 1
_refine_ls_restrained_S_all 1.059
_refine_ls_R_factor_all 0.0273
_refine_ls_R_factor_gt 0.0270
_refine_ls_shift/su_max 0.000
_refine_ls_shift/su_mean 0.000
_refine_ls_structure_factor_coef Fsqd
_refine_ls_weighting_details 'calc w=1/[\s^2^(Fo^2^)+(0.0419P)^2^+0.5498P] where P=(Fo^2^+2Fc^2^)/3'
_refine_ls_weighting_scheme calc
_refine_ls_wR_factor_gt 0.0696
_refine_ls_wR_factor_ref 0.0700
_reflns_number_gt 3240
_reflns_number_total 3276
_reflns_threshold_expression >2sigma(I)
_cod_data_source_file ja8b08100_si_002.cif
_cod_data_source_block 5d_M,S
_cod_original_cell_volume 1848.84(8)
_cod_database_code 4133040

loop_
_space_group_symop_id
_space_group_symop_operation_xyz
1 'x, y, z'
2 '-x, y, -z'
3 'x+1/2, y+1/2, z'
4 '-x+1/2, y+1/2, -z'

loop_
_atom_site_label
_atom_site_type_symbol
_atom_site_fract_x
_atom_site_fract_y
_atom_site_fract_z
_atom_site_U_iso_or_equiv
_atom_site_adp_type
_atom_site_occupancy
_atom_site_symmetry_multiplicity
_atom_site_calc_flag
_atom_site_refinement_flags
C1 C 0.30509(5) 0.29536(16) 0.10018(12) 0.0227(3) Uani 1 1 d .
H1 H 0.2931 0.3825 0.1468 0.027 Uiso 1 1 calc R
C1A C 0.35350(7) 0.59982(18) 0.76919(14) 0.0315(3) Uani 1 1 d .
H1AA H 0.3821 0.6928 0.7782 0.047 Uiso 1 1 calc R
H1AB H 0.3493 0.5778 0.8564 0.047 Uiso 1 1 calc R
H1AC H 0.3135 0.6295 0.7032 0.047 Uiso 1 1 calc R
C1B C 0.45823(6) -0.11091(19) 0.10378(13) 0.0291(3) Uani 1 1 d .
H1BA H 0.4365 -0.1464 0.0108 0.044 Uiso 1 1 calc R
H1BB H 0.4897 -0.1940 0.1491 0.044 Uiso 1 1 calc R
H1BC H 0.4776 -0.0018 0.1040 0.044 Uiso 1 1 calc R
C2 C 0.34476(5) 0.17093(15) 0.17275(11) 0.0186(2) Uani 1 1 d .
C3 C 0.28287(5) 0.29397(17) -0.03884(12) 0.0244(3) Uani 1 1 d .
H3 H 0.2569 0.3811 -0.0884 0.029 Uiso 1 1 calc R
C4 C 0.36552(5) 0.04186(15) 0.11049(11) 0.0185(2) Uani 1 1 d .
C5 C 0.40551(5) 0.29192(15) 0.53874(11) 0.0180(2) Uani 1 1 d .
H5 H 0.4481 0.2707 0.6019 0.022 Uiso 1 1 calc R
C6 C 0.40540(5) 0.29729(15) 0.39466(11) 0.0176(2) Uani 1 1 d .
C7 C 0.38140(5) 0.46099(15) 0.57864(12) 0.0193(2) Uani 1 1 d .
C8 C 0.36648(5) 0.13891(15) 0.53497(11) 0.0188(2) Uani 1 1 d .
C9 C 0.29939(5) 0.16213(17) -0.10404(11) 0.0234(3) Uani 1 1 d .
H9 H 0.2831 0.1554 -0.1994 0.028 Uiso 1 1 calc R
C10 C 0.37786(6) 0.44233(16) 0.72200(12) 0.0243(3) Uani 1 1 d .
H10 H 0.3481 0.3501 0.7169 0.029 Uiso 1 1 calc R
C11 C 0.33949(5) 0.04020(16) -0.03117(12) 0.0218(3) Uani 1 1 d .
H11 H 0.3500 -0.0487 -0.0786 0.026 Uiso 1 1 calc R
C12 C 0.36069(6) 0.04605(16) 0.63375(12) 0.0238(3) Uani 1 1 d .
H12A H 0.3828(6) 0.0706(19) 0.7291(15) 0.026(4) Uiso 1 1 d .
H12B H 0.3333(7) -0.049(2) 0.6096(15) 0.028(4) Uiso 1 1 d .
C13 C 0.37891(6) -0.26417(15) 0.16934(13) 0.0267(3) Uani 1 1 d .
H13A H 0.3513 -0.2571 0.2207 0.040 Uiso 1 1 calc R
H13B H 0.4089 -0.3537 0.2065 0.040 Uiso 1 1 calc R
H13C H 0.3552 -0.2889 0.0750 0.040 Uiso 1 1 calc R
C14 C 0.45134(6) -0.06393(16) 0.32620(12) 0.0248(3) Uani 1 1 d .
H14A H 0.4686 0.0495 0.3356 0.037 Uiso 1 1 calc R
H14B H 0.4846 -0.1462 0.3556 0.037 Uiso 1 1 calc R
H14C H 0.4257 -0.0745 0.3818 0.037 Uiso 1 1 calc R
C15 C 0.33591(5) 0.08662(15) 0.39212(11) 0.0189(2) Uani 1 1 d .
C16 C 0.31766(5) 0.49921(17) 0.47668(12) 0.0254(3) Uani 1 1 d .
H16A H 0.3193 0.4998 0.3857 0.038 Uiso 1 1 calc R
H16B H 0.3041 0.6093 0.4964 0.038 Uiso 1 1 calc R
H16C H 0.2888 0.4130 0.4828 0.038 Uiso 1 1 calc R
C17 C 0.41243(5) -0.09615(15) 0.17850(11) 0.0204(3) Uani 1 1 d .
C18 C 0.42564(6) 0.60153(15) 0.57551(12) 0.0235(3) Uani 1 1 d .
H18A H 0.4669 0.5738 0.6369 0.035 Uiso 1 1 calc R
H18B H 0.4123 0.7071 0.6037 0.035 Uiso 1 1 calc R
H18C H 0.4260 0.6136 0.4839 0.035 Uiso 1 1 calc R
C19 C 0.43827(7) 0.3927(2) 0.83070(12) 0.0342(3) Uani 1 1 d .
H19A H 0.4542 0.2908 0.8029 0.051 Uiso 1 1 calc R
H19B H 0.4314 0.3714 0.9153 0.051 Uiso 1 1 calc R
H19C H 0.4679 0.4839 0.8436 0.051 Uiso 1 1 calc R
N1 N 0.36153(4) 0.18412(13) 0.31678(9) 0.0174(2) Uani 1 1 d .
O2 O 0.43721(4) 0.38022(11) 0.35033(8) 0.02211(19) Uani 1 1 d .
O1 O 0.29790(4) -0.02196(11) 0.34749(8) 0.0253(2) Uani 1 1 d .

loop_
_atom_site_aniso_label
_atom_site_aniso_U_11
_atom_site_aniso_U_22
_atom_site_aniso_U_33
_atom_site_aniso_U_23
_atom_site_aniso_U_13
_atom_site_aniso_U_12
C1 0.0216(6) 0.0214(6) 0.0240(6) -0.0002(5) 0.0067(5) 0.0019(5)
C1A 0.0412(8) 0.0280(7) 0.0307(6) -0.0090(6) 0.0191(6) -0.0059(6)
C1B 0.0278(7) 0.0341(7) 0.0279(6) 0.0016(6) 0.0128(5) 0.0071(6)
C2 0.0165(5) 0.0210(6) 0.0174(5) 0.0005(5) 0.0050(4) -0.0008(5)
C3 0.0207(6) 0.0253(6) 0.0242(6) 0.0065(5) 0.0041(5) 0.0022(5)
C4 0.0175(5) 0.0193(6) 0.0191(5) 0.0002(5) 0.0070(5) -0.0033(5)
C5 0.0167(5) 0.0189(6) 0.0171(6) -0.0003(5) 0.0041(4) -0.0001(5)
C6 0.0164(5) 0.0164(5) 0.0191(5) 0.0007(5) 0.0052(4) 0.0033(5)
C7 0.0196(6) 0.0186(6) 0.0194(5) -0.0019(5) 0.0062(5) -0.0013(5)
C8 0.0195(5) 0.0175(6) 0.0197(6) -0.0010(5) 0.0072(4) 0.0017(5)
C9 0.0217(6) 0.0309(7) 0.0156(5) 0.0024(5) 0.0041(4) -0.0050(5)
C10 0.0313(6) 0.0219(6) 0.0214(6) -0.0046(5) 0.0113(5) -0.0060(5)
C11 0.0236(6) 0.0230(6) 0.0193(6) -0.0015(5) 0.0084(5) -0.0025(5)
C12 0.0286(6) 0.0211(6) 0.0222(6) -0.0007(5) 0.0096(5) -0.0020(5)
C13 0.0291(7) 0.0197(6) 0.0292(6) 0.0011(5) 0.0074(5) 0.0017(5)
C14 0.0231(6) 0.0254(6) 0.0225(6) -0.0005(5) 0.0038(5) 0.0079(5)
C15 0.0171(5) 0.0184(6) 0.0213(6) 0.0001(5) 0.0070(4) 0.0021(5)
C16 0.0228(6) 0.0258(7) 0.0256(6) -0.0033(5) 0.0059(5) 0.0044(5)
C17 0.0219(6) 0.0197(6) 0.0201(6) 0.0008(5) 0.0080(5) 0.0029(5)
C18 0.0265(6) 0.0191(6) 0.0259(6) -0.0017(5) 0.0104(5) -0.0024(5)
C19 0.0459(8) 0.0336(8) 0.0186(6) -0.0018(6) 0.0057(6) -0.0041(7)
N1 0.0177(4) 0.0177(5) 0.0161(5) -0.0011(4) 0.0051(4) 0.0004(4)
O2 0.0222(4) 0.0218(4) 0.0236(4) 0.0002(4) 0.0096(4) -0.0022(4)
O1 0.0254(4) 0.0253(5) 0.0254(4) -0.0045(4) 0.0091(4) -0.0075(4)

loop_
_atom_type_symbol
_atom_type_description
_atom_type_scat_dispersion_real
_atom_type_scat_dispersion_imag
_atom_type_scat_source
C C 0.0181 0.0091 'International Tables Vol C Tables 4.2.6.8 and 6.1.1.4'
H H 0.0000 0.0000 'International Tables Vol C Tables 4.2.6.8 and 6.1.1.4'
N N 0.0311 0.0180 'International Tables Vol C Tables 4.2.6.8 and 6.1.1.4'
O O 0.0492 0.0322 'International Tables Vol C Tables 4.2.6.8 and 6.1.1.4'

loop_
_geom_angle_atom_site_label_1
_geom_angle_atom_site_label_2
_geom_angle_atom_site_label_3
_geom_angle
C2 C1 H1 119.5
C3 C1 H1 119.5
C3 C1 C2 120.92(11)
H1AA C1A H1AB 109.5
H1AA C1A H1AC 109.5
H1AB C1A H1AC 109.5
C10 C1A H1AA 109.5
C10 C1A H1AB 109.5
C10 C1A H1AC 109.5
H1BA C1B H1BB 109.5
H1BA C1B H1BC 109.5
H1BB C1B H1BC 109.5
C17 C1B H1BA 109.5
C17 C1B H1BB 109.5
C17 C1B H1BC 109.5
C1 C2 C4 122.45(10)
C1 C2 N1 114.58(10)
C4 C2 N1 122.96(10)
C1 C3 H3 120.9
C1 C3 C9 118.25(11)
C9 C3 H3 120.9
C2 C4 C11 114.80(10)
C2 C4 C17 127.63(10)
C11 C4 C17 117.56(10)
C6 C5 H5 109.2
C6 C5 C7 111.67(9)
C7 C5 H5 109.2
C8 C5 H5 109.2
C8 C5 C6 101.86(9)
C8 C5 C7 115.37(9)
N1 C6 C5 108.55(9)
O2 C6 C5 128.30(11)
O2 C6 N1 123.14(10)
C10 C7 C5 109.06(9)
C16 C7 C5 109.27(9)
C16 C7 C10 109.77(10)
C18 C7 C5 108.28(9)
C18 C7 C10 110.92(10)
C18 C7 C16 109.51(10)
C12 C8 C5 130.86(11)
C12 C8 C15 120.14(11)
C15 C8 C5 108.74(9)
C3 C9 H9 119.8
C11 C9 C3 120.40(11)
C11 C9 H9 119.8
C1A C10 C7 113.14(11)
C1A C10 H10 106.9
C7 C10 H10 106.9
C19 C10 C1A 108.35(10)
C19 C10 C7 114.30(11)
C19 C10 H10 106.9
C4 C11 H11 118.5
C9 C11 C4 122.97(11)
C9 C11 H11 118.5
C8 C12 H12A 122.7(9)
C8 C12 H12B 117.9(9)
H12A C12 H12B 119.4(13)
H13A C13 H13B 109.5
H13A C13 H13C 109.5
H13B C13 H13C 109.5
C17 C13 H13A 109.5
C17 C13 H13B 109.5
C17 C13 H13C 109.5
H14A C14 H14B 109.5
H14A C14 H14C 109.5
H14B C14 H14C 109.5
C17 C14 H14A 109.5
C17 C14 H14B 109.5
C17 C14 H14C 109.5
N1 C15 C8 106.22(10)
O1 C15 C8 128.45(11)
O1 C15 N1 125.29(10)
C7 C16 H16A 109.5
C7 C16 H16B 109.5
C7 C16 H16C 109.5
H16A C16 H16B 109.5
H16A C16 H16C 109.5
H16B C16 H16C 109.5
C4 C17 C1B 108.65(10)
C13 C17 C1B 109.25(10)
C13 C17 C4 109.28(9)
C14 C17 C1B 105.63(10)
C14 C17 C4 115.38(10)
C14 C17 C13 108.47(10)
C7 C18 H18A 109.5
C7 C18 H18B 109.5
C7 C18 H18C 109.5
H18A C18 H18B 109.5
H18A C18 H18C 109.5
H18B C18 H18C 109.5
C10 C19 H19A 109.5
C10 C19 H19B 109.5
C10 C19 H19C 109.5
H19A C19 H19B 109.5
H19A C19 H19C 109.5
H19B C19 H19C 109.5
C6 N1 C2 123.01(9)
C15 N1 C2 123.80(10)
C15 N1 C6 113.20(9)

loop_
_geom_bond_atom_site_label_1
_geom_bond_atom_site_label_2
_geom_bond_distance
C1 H1 0.9500
C1 C2 1.3909(17)
C1 C3 1.3822(17)
C1A H1AA 0.9800
C1A H1AB 0.9800
C1A H1AC 0.9800
C1A C10 1.5327(18)
C1B H1BA 0.9800
C1B H1BB 0.9800
C1B H1BC 0.9800
C1B C17 1.5418(16)
C2 C4 1.3977(17)
C2 N1 1.4430(14)
C3 H3 0.9500
C3 C9 1.3850(19)
C4 C11 1.4108(16)
C4 C17 1.5415(16)
C5 H5 1.0000
C5 C6 1.5288(15)
C5 C7 1.5743(16)
C5 C8 1.5143(16)
C6 N1 1.3973(15)
C6 O2 1.2054(15)
C7 C10 1.5593(16)
C7 C16 1.5328(16)
C7 C18 1.5314(16)
C8 C12 1.3281(18)
C8 C15 1.4914(16)
C9 H9 0.9500
C9 C11 1.3827(18)
C10 H10 1.0000
C10 C19 1.5285(19)
C11 H11 0.9500
C12 H12A 0.981(15)
C12 H12B 0.966(16)
C13 H13A 0.9800
C13 H13B 0.9800
C13 H13C 0.9800
C13 C17 1.5367(17)
C14 H14A 0.9800
C14 H14B 0.9800
C14 H14C 0.9800
C14 C17 1.5335(16)
C15 N1 1.3910(15)
C15 O1 1.2107(14)
C16 H16A 0.9800
C16 H16B 0.9800
C16 H16C 0.9800
C18 H18A 0.9800
C18 H18B 0.9800
C18 H18C 0.9800
C19 H19A 0.9800
C19 H19B 0.9800
C19 H19C 0.9800
